data_7130797
loop_
_publ_author_name
'Huffman, Zachary K.'
'Sperling, Joseph M.'
'Windorff, Cory J.'
'Long, Brian N.'
'Cordova, Lucas'
'Ramanantoanina, Harry'
'Celis-Barros, Cristian'
'Albrecht-Sch\"onzart, Thomas E.'

_publ_section_title
;
 Synthesis and characterization of a bimetallic americium(iii)
 pyrithionate coordination complex
;
_journal_name_full 'Chemical Communications'
_journal_paper_doi 10.1039/D2CC03352F
_journal_year 2022
_chemical_formula_moiety 'C15 H14 N3 Nd O4 S3'
_chemical_formula_sum 'C15 H14 N3 Nd O4 S3'
_chemical_formula_weight 540.71
_chemical_name_systematic '[Nd(mpo)2(mu-O-mpo)(H2O)]2'
_space_group_crystal_system monoclinic
_space_group_IT_number 14
_space_group_name_Hall '-P 2ybc'
_space_group_name_H-M_alt 'P 1 21/c 1'
_atom_sites_solution_hydrogens mixed
_atom_sites_solution_primary dual
_audit_creation_date 2021-10-06
_audit_creation_method
;
Olex2 1.3
(compiled 2020.11.12 svn.r5f609507 for OlexSys, GUI svn.r6403)
;
_audit_update_record
;
2022-06-14 deposited with the CCDC.	2022-09-15 downloaded from the CCDC.
;
_cell_angle_alpha 90
_cell_angle_beta 95.0050(10)
_cell_angle_gamma 90
_cell_formula_units_Z 4
_cell_length_a 10.1252(2)
_cell_length_b 9.9839(2)
_cell_length_c 19.5248(5)
_cell_measurement_reflns_used 9572
_cell_measurement_temperature 296.15
_cell_measurement_theta_max 40.35
_cell_measurement_theta_min 2.78
_cell_volume 1966.22(7)
_computing_cell_refinement 'SAINT V8.40B (?, 2016)'
_computing_data_reduction 'SAINT V8.40B (?, 2016)'
_computing_molecular_graphics 'Olex2 1.3 (Dolomanov et al., 2009)'
_computing_publication_material 'Olex2 1.3 (Dolomanov et al., 2009)'
_computing_structure_refinement 'SHELXL 2018/3 (Sheldrick, 2015)'
_computing_structure_solution 'SHELXT 2018/2 (Sheldrick, 2018)'
_diffrn_ambient_temperature 296.15
_diffrn_measured_fraction_theta_full 0.999
_diffrn_measured_fraction_theta_max 0.998
_diffrn_measurement_device_type 'Bruker APEX-II CCD'
_diffrn_measurement_method '\f and \w scans'
_diffrn_radiation_type MoK\a
_diffrn_radiation_wavelength 0.71073
_diffrn_reflns_av_R_equivalents 0.0411
_diffrn_reflns_av_unetI/netI 0.0233
_diffrn_reflns_Laue_measured_fraction_full 0.999
_diffrn_reflns_Laue_measured_fraction_max 0.998
_diffrn_reflns_limit_h_max 18
_diffrn_reflns_limit_h_min -18
_diffrn_reflns_limit_k_max 18
_diffrn_reflns_limit_k_min -18
_diffrn_reflns_limit_l_max 36
_diffrn_reflns_limit_l_min -36
_diffrn_reflns_number 112293
_diffrn_reflns_point_group_measured_fraction_full 0.999
_diffrn_reflns_point_group_measured_fraction_max 0.998
_diffrn_reflns_theta_full 25.242
_diffrn_reflns_theta_max 41.127
_diffrn_reflns_theta_min 2.019
_diffrn_source_current 1.4
_diffrn_source_power 0.07
_diffrn_source_voltage 50.0
_diffrn_standards_number 0
_exptl_absorpt_coefficient_mu 2.984
_exptl_absorpt_correction_T_max 0.7481
_exptl_absorpt_correction_T_min 0.5886
_exptl_absorpt_correction_type multi-scan
_exptl_absorpt_process_details
;
SADABS-2016/2 (Bruker,2016/2) was used for absorption correction.
wR2(int) was 0.0852 before and 0.0586 after correction.
The Ratio of minimum to maximum transmission is 0.7868.
The \l/2 correction factor is Not present.
;
_exptl_crystal_colour 'clear blue'
_exptl_crystal_colour_lustre clear
_exptl_crystal_colour_primary blue
_exptl_crystal_density_diffrn 1.827
_exptl_crystal_description irregular
_exptl_crystal_F_000 1060
_exptl_crystal_size_max 0.277
_exptl_crystal_size_mid 0.243
_exptl_crystal_size_min 0.158
_refine_diff_density_max 1.453
_refine_diff_density_min -2.036
_refine_diff_density_rms 0.125
_refine_ls_extinction_method none
_refine_ls_goodness_of_fit_ref 1.176
_refine_ls_hydrogen_treatment constr
_refine_ls_matrix_type full
_refine_ls_number_parameters 236
_refine_ls_number_reflns 13041
_refine_ls_number_restraints 0
_refine_ls_restrained_S_all 1.176
_refine_ls_R_factor_all 0.0467
_refine_ls_R_factor_gt 0.0383
_refine_ls_shift/su_max 0.002
_refine_ls_shift/su_mean 0.000
_refine_ls_structure_factor_coef Fsqd
_refine_ls_weighting_details 'w=1/[\s^2^(Fo^2^)+(0.0225P)^2^+2.0145P] where P=(Fo^2^+2Fc^2^)/3'
_refine_ls_weighting_scheme calc
_refine_ls_wR_factor_gt 0.0805
_refine_ls_wR_factor_ref 0.0847
_reflns_Friedel_coverage 0.000
_reflns_number_gt 11293
_reflns_number_total 13041
_reflns_threshold_expression 'I > 2\s(I)'
_cod_data_source_file d2cc03352f2.cif
_cod_data_source_block a_CCDC2
_cod_database_code 7130797
_shelx_shelxl_version_number 2018/3
_shelx_space_group_comment
;
The symmetry employed for this shelxl refinement is uniquely defined
by the following loop, which should always be used as a source of
symmetry information in preference to the above space-group names.
They are only intended as comments.
;
_shelx_estimated_absorpt_t_max 0.650
_shelx_estimated_absorpt_t_min 0.492
_olex2_refinement_description
;
1. Fixed Uiso
 At 1.2 times of:
  All C(H) groups
 At 1.5 times of:
  All O(H,H) groups
2.a Rotating group:
 O4(H4A,H4B)
2.b Aromatic/amide H refined with riding coordinates:
 C15(H15), C14(H14), C12(H12), C2(H2), C5(H5), C3(H3), C13(H13), C4(H4),
 C10(H10), C9(H9), C7(H7), C8(H8)
;
_olex2_submission_special_instructions 'No special instructions were received'

loop_
_space_group_symop_operation_xyz
'x, y, z'
'-x, y+1/2, -z+1/2'
'-x, -y, -z'
'x, -y-1/2, z-1/2'

loop_
_atom_site_label
_atom_site_type_symbol
_atom_site_fract_x
_atom_site_fract_y
_atom_site_fract_z
_atom_site_U_iso_or_equiv
_atom_site_adp_type
_atom_site_occupancy
_atom_site_site_symmetry_order
_atom_site_calc_flag
_atom_site_refinement_flags_posn
_atom_site_refinement_flags_adp
_atom_site_refinement_flags_occupancy
_atom_site_disorder_assembly
_atom_site_disorder_group
Nd1 Nd 0.34362(2) 0.58683(2) 0.55187(2) 0.02561(3) Uani 1 1 d . . . . .
S1 S 0.07521(5) 0.59163(6) 0.59902(3) 0.03981(12) Uani 1 1 d . . . . .
S3 S 0.58607(6) 0.60762(7) 0.64940(3) 0.04415(13) Uani 1 1 d . . . . .
S2 S 0.37359(10) 0.86898(8) 0.57941(6) 0.0643(2) Uani 1 1 d . . . . .
O3 O 0.51279(14) 0.40538(14) 0.54601(7) 0.0279(2) Uani 1 1 d . . . . .
O4 O 0.22893(17) 0.42795(19) 0.47185(11) 0.0452(4) Uani 1 1 d . . . . .
H4A H 0.274132 0.416329 0.437502 0.068 Uiso 1 1 d R U . . .
H4B H 0.156502 0.462542 0.454678 0.068 Uiso 1 1 d R U . . .
O2 O 0.21693(19) 0.72074(19) 0.47326(9) 0.0452(4) Uani 1 1 d . . . . .
N3 N 0.55652(15) 0.35269(19) 0.60776(8) 0.0303(3) Uani 1 1 d . . . . .
O1 O 0.30934(17) 0.4494(3) 0.64602(12) 0.0674(8) Uani 1 1 d . . . . .
N1 N 0.20427(18) 0.4089(2) 0.67608(11) 0.0417(5) Uani 1 1 d . . . . .
N2 N 0.1932(2) 0.8511(3) 0.47195(15) 0.0549(6) Uani 1 1 d . . . . .
C15 C 0.5547(3) 0.2179(3) 0.61308(15) 0.0449(5) Uani 1 1 d . . . . .
H15 H 0.525850 0.165631 0.575258 0.054 Uiso 1 1 calc R U . . .
C1 C 0.08435(18) 0.4662(2) 0.65877(11) 0.0326(4) Uani 1 1 d . . . . .
C11 C 0.59408(19) 0.4371(3) 0.66090(10) 0.0367(4) Uani 1 1 d . . . . .
C14 C 0.5958(3) 0.1582(4) 0.67506(19) 0.0633(10) Uani 1 1 d . . . . .
H14 H 0.595565 0.065450 0.679386 0.076 Uiso 1 1 calc R U . . .
C12 C 0.6362(3) 0.3735(4) 0.72345(12) 0.0557(8) Uani 1 1 d . . . . .
H12 H 0.664391 0.425923 0.761315 0.067 Uiso 1 1 calc R U . . .
C2 C -0.0219(2) 0.4173(3) 0.69278(17) 0.0510(7) Uani 1 1 d . . . . .
H2 H -0.106151 0.452427 0.681868 0.061 Uiso 1 1 calc R U . . .
C5 C 0.2227(3) 0.3123(4) 0.72459(17) 0.0613(9) Uani 1 1 d . . . . .
H5 H 0.306896 0.276502 0.734924 0.074 Uiso 1 1 calc R U . . .
C3 C -0.0047(3) 0.3191(4) 0.74173(19) 0.0633(9) Uani 1 1 d . . . . .
H3 H -0.076664 0.287893 0.763612 0.076 Uiso 1 1 calc R U . . .
C13 C 0.6371(3) 0.2375(4) 0.73022(16) 0.0672(11) Uani 1 1 d . . . . .
H13 H 0.665617 0.198601 0.772193 0.081 Uiso 1 1 calc R U . . .
C4 C 0.1201(3) 0.2669(4) 0.75831(19) 0.0670(10) Uani 1 1 d . . . . .
H4 H 0.133657 0.201578 0.792135 0.080 Uiso 1 1 calc R U . . .
C6 C 0.2594(3) 0.9331(3) 0.5187(3) 0.0676(11) Uani 1 1 d . . . . .
C10 C 0.1022(5) 0.8947(5) 0.4217(3) 0.0920(16) Uani 1 1 d . . . . .
H10 H 0.061164 0.834941 0.390117 0.110 Uiso 1 1 calc R U . . .
C9 C 0.0719(6) 1.0279(7) 0.4184(5) 0.155(4) Uani 1 1 d . . . . .
H9 H 0.007805 1.059042 0.385205 0.186 Uiso 1 1 calc R U . . .
C7 C 0.2271(5) 1.0697(4) 0.5126(5) 0.132(3) Uani 1 1 d . . . . .
H7 H 0.269482 1.130978 0.542942 0.159 Uiso 1 1 calc R U . . .
C8 C 0.1342(6) 1.1137(5) 0.4628(6) 0.172(5) Uani 1 1 d . . . . .
H8 H 0.114108 1.204449 0.459614 0.206 Uiso 1 1 calc R U . . .

loop_
_atom_site_aniso_label
_atom_site_aniso_U_11
_atom_site_aniso_U_22
_atom_site_aniso_U_33
_atom_site_aniso_U_23
_atom_site_aniso_U_13
_atom_site_aniso_U_12
Nd1 0.02335(4) 0.03025(5) 0.02342(4) 0.00141(3) 0.00310(3) 0.00501(3)
S1 0.0261(2) 0.0461(3) 0.0482(3) 0.0150(2) 0.00857(19) 0.01145(19)
S3 0.0380(3) 0.0581(4) 0.0352(2) -0.0145(2) -0.0030(2) -0.0010(2)
S2 0.0630(5) 0.0394(3) 0.0892(6) -0.0167(4) -0.0006(4) -0.0030(3)
O3 0.0275(5) 0.0341(6) 0.0219(5) 0.0050(4) 0.0012(4) 0.0075(5)
O4 0.0293(7) 0.0491(10) 0.0565(11) -0.0151(8) 0.0006(7) -0.0008(7)
O2 0.0504(10) 0.0456(9) 0.0391(8) 0.0085(7) 0.0004(7) 0.0179(8)
N3 0.0220(6) 0.0435(9) 0.0259(6) 0.0108(6) 0.0044(5) 0.0063(6)
O1 0.0239(7) 0.1093(18) 0.0714(13) 0.0588(13) 0.0171(8) 0.0191(9)
N1 0.0252(7) 0.0606(13) 0.0400(9) 0.0212(9) 0.0070(6) 0.0071(7)
N2 0.0432(11) 0.0477(12) 0.0749(16) 0.0292(12) 0.0119(11) 0.0174(10)
C15 0.0387(11) 0.0443(12) 0.0522(13) 0.0196(10) 0.0069(10) 0.0063(9)
C1 0.0223(7) 0.0405(10) 0.0351(9) 0.0043(7) 0.0038(6) 0.0046(7)
C11 0.0223(7) 0.0646(14) 0.0232(7) 0.0065(8) 0.0017(5) 0.0035(8)
C14 0.0484(15) 0.070(2) 0.072(2) 0.0473(17) 0.0112(14) 0.0087(14)
C12 0.0339(10) 0.107(2) 0.0261(9) 0.0186(12) 0.0000(8) 0.0055(13)
C2 0.0277(9) 0.0630(17) 0.0637(16) 0.0219(13) 0.0119(10) 0.0025(10)
C5 0.0350(11) 0.086(2) 0.0635(17) 0.0450(17) 0.0083(11) 0.0142(13)
C3 0.0366(12) 0.080(2) 0.075(2) 0.0350(18) 0.0156(13) -0.0034(13)
C13 0.0439(13) 0.112(3) 0.0466(14) 0.0481(17) 0.0062(11) 0.0091(16)
C4 0.0455(14) 0.085(2) 0.072(2) 0.0485(19) 0.0112(13) 0.0049(15)
C6 0.0457(14) 0.0300(11) 0.129(4) 0.0151(15) 0.0159(18) 0.0082(10)
C10 0.071(2) 0.090(3) 0.112(4) 0.059(3) -0.008(2) 0.027(2)
C9 0.086(4) 0.095(4) 0.277(10) 0.112(6) -0.018(5) 0.022(3)
C7 0.069(3) 0.0314(15) 0.293(10) 0.023(3) -0.008(4) 0.0034(16)
C8 0.085(4) 0.051(2) 0.374(14) 0.083(5) -0.010(6) 0.017(2)

loop_
_atom_type_symbol
_atom_type_description
_atom_type_scat_dispersion_real
_atom_type_scat_dispersion_imag
_atom_type_scat_source
C C 0.0033 0.0016 'International Tables Vol C Tables 4.2.6.8 and 6.1.1.4'
H H 0.0000 0.0000 'International Tables Vol C Tables 4.2.6.8 and 6.1.1.4'
N N 0.0061 0.0033 'International Tables Vol C Tables 4.2.6.8 and 6.1.1.4'
Nd Nd -0.1943 3.0179 'International Tables Vol C Tables 4.2.6.8 and 6.1.1.4'
O O 0.0106 0.0060 'International Tables Vol C Tables 4.2.6.8 and 6.1.1.4'
S S 0.1246 0.1234 'International Tables Vol C Tables 4.2.6.8 and 6.1.1.4'

loop_
_geom_angle_atom_site_label_1
_geom_angle_atom_site_label_2
_geom_angle_atom_site_label_3
_geom_angle
_geom_angle_site_symmetry_1
_geom_angle_site_symmetry_3
_geom_angle_publ_flag
S1 Nd1 S3 122.025(19) . . ?
S2 Nd1 S1 90.62(2) . . ?
S2 Nd1 S3 75.22(2) . . ?
O3 Nd1 S1 148.44(3) 3_666 . ?
O3 Nd1 S1 132.85(4) . . ?
O3 Nd1 S3 89.13(3) 3_666 . ?
O3 Nd1 S3 63.30(3) . . ?
O3 Nd1 S2 93.06(4) 3_666 . ?
O3 Nd1 S2 130.95(4) . . ?
O3 Nd1 O3 62.73(5) 3_666 . ?
O4 Nd1 S1 79.09(5) . . ?
O4 Nd1 S3 140.51(5) . . ?
O4 Nd1 S2 142.18(5) . . ?
O4 Nd1 O3 78.90(6) . 3_666 ?
O4 Nd1 O3 77.89(5) . . ?
O2 Nd1 S1 74.15(5) . . ?
O2 Nd1 S3 139.06(6) . . ?
O2 Nd1 S2 66.74(6) . . ?
O2 Nd1 O3 136.38(5) . . ?
O2 Nd1 O3 78.61(6) . 3_666 ?
O2 Nd1 O4 75.43(7) . . ?
O2 Nd1 O1 137.79(7) . . ?
O1 Nd1 S1 63.93(4) . . ?
O1 Nd1 S3 73.13(6) . . ?
O1 Nd1 S2 116.54(8) . . ?
O1 Nd1 O3 138.86(6) . 3_666 ?
O1 Nd1 O3 76.16(6) . . ?
O1 Nd1 O4 91.53(9) . . ?
C1 S1 Nd1 101.83(7) . . ?
C11 S3 Nd1 92.37(7) . . ?
C6 S2 Nd1 100.58(12) . . ?
Nd1 O3 Nd1 117.27(5) 3_666 . ?
N3 O3 Nd1 121.72(10) . 3_666 ?
N3 O3 Nd1 114.36(10) . . ?
Nd1 O4 H4A 109.5 . . ?
Nd1 O4 H4B 109.4 . . ?
H4A O4 H4B 104.4 . . ?
N2 O2 Nd1 131.65(19) . . ?
O3 N3 C11 119.00(18) . . ?
C15 N3 O3 116.7(2) . . ?
C15 N3 C11 124.2(2) . . ?
N1 O1 Nd1 134.99(14) . . ?
O1 N1 C1 119.81(18) . . ?
O1 N1 C5 117.47(19) . . ?
C5 N1 C1 122.7(2) . . ?
O2 N2 C6 120.1(2) . . ?
O2 N2 C10 116.1(4) . . ?
C10 N2 C6 123.7(3) . . ?
N3 C15 H15 120.2 . . ?
N3 C15 C14 119.5(3) . . ?
C14 C15 H15 120.2 . . ?
N1 C1 S1 118.22(15) . . ?
N1 C1 C2 116.2(2) . . ?
C2 C1 S1 125.54(17) . . ?
N3 C11 S3 120.38(15) . . ?
N3 C11 C12 115.1(3) . . ?
C12 C11 S3 124.5(2) . . ?
C15 C14 H14 120.4 . . ?
C13 C14 C15 119.1(3) . . ?
C13 C14 H14 120.4 . . ?
C11 C12 H12 118.9 . . ?
C13 C12 C11 122.1(3) . . ?
C13 C12 H12 118.9 . . ?
C1 C2 H2 119.2 . . ?
C3 C2 C1 121.6(2) . . ?
C3 C2 H2 119.2 . . ?
N1 C5 H5 119.6 . . ?
N1 C5 C4 120.9(2) . . ?
C4 C5 H5 119.6 . . ?
C2 C3 H3 120.3 . . ?
C2 C3 C4 119.5(3) . . ?
C4 C3 H3 120.3 . . ?
C14 C13 H13 120.0 . . ?
C12 C13 C14 120.0(2) . . ?
C12 C13 H13 120.0 . . ?
C5 C4 C3 119.0(3) . . ?
C5 C4 H4 120.5 . . ?
C3 C4 H4 120.5 . . ?
N2 C6 S2 120.3(2) . . ?
N2 C6 C7 115.5(4) . . ?
C7 C6 S2 124.2(4) . . ?
N2 C10 H10 120.6 . . ?
N2 C10 C9 118.9(6) . . ?
C9 C10 H10 120.6 . . ?
C10 C9 H9 119.9 . . ?
C8 C9 C10 120.1(6) . . ?
C8 C9 H9 119.9 . . ?
C6 C7 H7 119.6 . . ?
C8 C7 C6 120.9(6) . . ?
C8 C7 H7 119.6 . . ?
C9 C8 C7 120.9(5) . . ?
C9 C8 H8 119.6 . . ?
C7 C8 H8 119.6 . . ?

loop_
_geom_bond_atom_site_label_1
_geom_bond_atom_site_label_2
_geom_bond_distance
_geom_bond_site_symmetry_2
_geom_bond_publ_flag
Nd1 S1 2.9450(5) . ?
Nd1 S3 2.9800(6) . ?
Nd1 S2 2.8790(8) . ?
Nd1 O3 2.5013(13) 3_666 ?
Nd1 O3 2.5026(13) . ?
Nd1 O4 2.4472(18) . ?
Nd1 O2 2.3335(16) . ?
Nd1 O1 2.3441(18) . ?
S1 C1 1.708(2) . ?
S3 C11 1.718(3) . ?
S2 C6 1.707(4) . ?
O3 N3 1.3540(19) . ?
O4 H4A 0.8522 . ?
O4 H4B 0.8525 . ?
O2 N2 1.323(3) . ?
N3 C15 1.350(3) . ?
N3 C11 1.365(3) . ?
O1 N1 1.322(2) . ?
N1 C1 1.358(3) . ?
N1 C5 1.353(3) . ?
N2 C6 1.359(5) . ?
N2 C10 1.358(5) . ?
C15 H15 0.9300 . ?
C15 C14 1.380(4) . ?
C1 C2 1.400(3) . ?
C11 C12 1.409(3) . ?
C14 H14 0.9300 . ?
C14 C13 1.372(6) . ?
C12 H12 0.9300 . ?
C12 C13 1.364(5) . ?
C2 H2 0.9300 . ?
C2 C3 1.370(4) . ?
C5 H5 0.9300 . ?
C5 C4 1.355(4) . ?
C3 H3 0.9300 . ?
C3 C4 1.379(4) . ?
C13 H13 0.9300 . ?
C4 H4 0.9300 . ?
C6 C7 1.405(4) . ?
C10 H10 0.9300 . ?
C10 C9 1.365(7) . ?
C9 H9 0.9300 . ?
C9 C8 1.336(12) . ?
C7 H7 0.9300 . ?
C7 C8 1.365(10) . ?
C8 H8 0.9300 . ?

loop_
_geom_torsion_atom_site_label_1
_geom_torsion_atom_site_label_2
_geom_torsion_atom_site_label_3
_geom_torsion_atom_site_label_4
_geom_torsion
_geom_torsion_site_symmetry_1
_geom_torsion_site_symmetry_2
_geom_torsion_site_symmetry_3
_geom_torsion_site_symmetry_4
_geom_torsion_publ_flag
Nd1 S1 C1 N1 7.3(2) . . . . ?
Nd1 S1 C1 C2 -173.6(2) . . . . ?
Nd1 S3 C11 N3 34.64(16) . . . . ?
Nd1 S3 C11 C12 -144.42(19) . . . . ?
Nd1 S2 C6 N2 -4.7(3) . . . . ?
Nd1 S2 C6 C7 175.6(5) . . . . ?
Nd1 O3 N3 C15 129.57(16) . . . . ?
Nd1 O3 N3 C15 -79.9(2) 3_666 . . . ?
Nd1 O3 N3 C11 102.79(16) 3_666 . . . ?
Nd1 O3 N3 C11 -47.79(19) . . . . ?
Nd1 O2 N2 C6 7.6(4) . . . . ?
Nd1 O2 N2 C10 -173.1(3) . . . . ?
Nd1 O1 N1 C1 -10.7(5) . . . . ?
Nd1 O1 N1 C5 170.7(3) . . . . ?
S1 C1 C2 C3 -177.8(3) . . . . ?
S3 C11 C12 C13 178.1(2) . . . . ?
S2 C6 C7 C8 -179.8(6) . . . . ?
O3 N3 C15 C14 -178.9(2) . . . . ?
O3 N3 C11 S3 -0.1(2) . . . . ?
O3 N3 C11 C12 179.07(17) . . . . ?
O2 N2 C6 S2 0.1(4) . . . . ?
O2 N2 C6 C7 179.8(4) . . . . ?
O2 N2 C10 C9 179.0(5) . . . . ?
N3 C15 C14 C13 0.4(4) . . . . ?
N3 C11 C12 C13 -1.0(4) . . . . ?
O1 N1 C1 S1 -1.0(4) . . . . ?
O1 N1 C1 C2 179.8(3) . . . . ?
O1 N1 C5 C4 179.1(4) . . . . ?
N1 C1 C2 C3 1.3(5) . . . . ?
N1 C5 C4 C3 1.1(7) . . . . ?
N2 C6 C7 C8 0.5(9) . . . . ?
N2 C10 C9 C8 2.0(11) . . . . ?
C15 N3 C11 S3 -177.23(17) . . . . ?
C15 N3 C11 C12 1.9(3) . . . . ?
C15 C14 C13 C12 0.4(5) . . . . ?
C1 N1 C5 C4 0.5(6) . . . . ?
C1 C2 C3 C4 0.2(6) . . . . ?
C11 N3 C15 C14 -1.7(4) . . . . ?
C11 C12 C13 C14 -0.1(4) . . . . ?
C2 C3 C4 C5 -1.4(7) . . . . ?
C5 N1 C1 S1 177.6(3) . . . . ?
C5 N1 C1 C2 -1.6(4) . . . . ?
C6 N2 C10 C9 -1.7(7) . . . . ?
C6 C7 C8 C9 -0.1(13) . . . . ?
C10 N2 C6 S2 -179.2(3) . . . . ?
C10 N2 C6 C7 0.5(6) . . . . ?
C10 C9 C8 C7 -1.1(13) . . . . ?
